data_7219283
loop_
_publ_author_name
'Asatkar, Ashish K.'
'Panda, Snigdha'
'Zade, Sanjio S.'

_publ_section_title
;
 Bis(methyl)(thia/selena)salen Ag(i) complexes: counter-ion induced
 structural diversity
;
_journal_issue 8
_journal_name_full CrystEngComm
_journal_page_first 1856
_journal_paper_doi 10.1039/C4CE02377C
_journal_volume 17
_journal_year 2015
_chemical_formula_moiety 'C36 H40 Ag2 N4 Se4, 2(F6 P)'
_chemical_formula_sum 'C36 H40 Ag2 F12 N4 P2 Se4'
_chemical_formula_weight 1350.24
_chemical_name_systematic
;
 ? 
;
_space_group_crystal_system monoclinic
_space_group_IT_number 14
_space_group_name_Hall '-P 2ybc'
_space_group_name_H-M_alt 'P 1 21/c 1'
_symmetry_space_group_name_Hall '-P 2ybc'
_symmetry_space_group_name_H-M 'P 1 21/c 1'
_atom_sites_solution_hydrogens geom
_atom_sites_solution_primary iterative
_atom_sites_solution_secondary difmap
_audit_creation_date 2014-05-20
_audit_creation_method
;
  Olex2 1.2-ac2
  (compiled 2012.03.27 svn.r2268, GUI svn.r4156)
;
_audit_update_record
;
2014-08-24 deposited with the CCDC.
2015-01-09 downloaded from the CCDC.
;
_cell_angle_alpha 90.00
_cell_angle_beta 98.0482(12)
_cell_angle_gamma 90.00
_cell_formula_units_Z 4
_cell_length_a 8.51314(10)
_cell_length_b 22.6458(3)
_cell_length_c 22.5566(3)
_cell_measurement_reflns_used 6732
_cell_measurement_temperature 100
_cell_measurement_theta_max 22.7800
_cell_measurement_theta_min 3.4930
_cell_volume 4305.79(10)
_computing_cell_refinement
;
CrysAlisPro, Agilent Technologies,
Version 1.171.37.31 (release 14-01-2014 CrysAlis171 .NET)
(compiled Jan 14 2014,18:38:05)
;
_computing_data_collection
;
CrysAlisPro, Agilent Technologies,
Version 1.171.37.31 (release 14-01-2014 CrysAlis171 .NET)
(compiled Jan 14 2014,18:38:05)
;
_computing_data_reduction
;
CrysAlisPro, Agilent Technologies,
Version 1.171.37.31 (release 14-01-2014 CrysAlis171 .NET)
(compiled Jan 14 2014,18:38:05)
;
_computing_molecular_graphics
;
O. V. Dolomanov, L. J. Bourhis, R. J. Gildea, J. A. K. Howard and H. Puschmann,
OLEX2: a complete structure solution, refinement and analysis program.
J. Appl. Cryst. (2009). 42, 339-341.
;
_computing_publication_material
;
O. V. Dolomanov, L. J. Bourhis, R. J. Gildea, J. A. K. Howard and H. Puschmann,
OLEX2: a complete structure solution, refinement and analysis program.
J. Appl. Cryst. (2009). 42, 339-341.
;
_computing_structure_refinement
;
SHELXL, G.M. Sheldrick, Acta Cryst.
(2008). A64, 112-122
;
_computing_structure_solution 'J. Appl. Cryst. (2007) 40, 786-790'
_diffrn_ambient_temperature 100
_diffrn_detector 'CCD plate'
_diffrn_detector_area_resol_mean 15.9160
_diffrn_detector_type Eos
_diffrn_measured_fraction_theta_full 0.9946
_diffrn_measured_fraction_theta_max 0.9946
_diffrn_measurement_details
;
  1 omega  -15.00   22.00   1.0000    8.1000
omega____ theta____ kappa____ phi______ frames
    -       -2.9934  -38.0000   60.0000 37

  2 omega    4.00   68.00   1.0000    8.1000
omega____ theta____ kappa____ phi______ frames
    -        4.8684   38.0000  -60.0000 64

  3 omega    4.00   70.00   1.0000    8.1000
omega____ theta____ kappa____ phi______ frames
    -        4.8684   57.0000    0.0000 66

  4 omega    4.00   48.00   1.0000    8.1000
omega____ theta____ kappa____ phi______ frames
    -        4.8684   57.0000  120.0000 44
;
_diffrn_measurement_device 'four-circle diffractometer'
_diffrn_measurement_device_type 'SuperNova, Dual, Cu at zero, Eos'
_diffrn_measurement_method '\w scans'
_diffrn_orient_matrix_UB_11 -0.0069065000
_diffrn_orient_matrix_UB_12 -0.0308964000
_diffrn_orient_matrix_UB_13 -0.0048980000
_diffrn_orient_matrix_UB_21 -0.0213295000
_diffrn_orient_matrix_UB_22 0.0050185000
_diffrn_orient_matrix_UB_23 -0.0311183000
_diffrn_orient_matrix_UB_31 0.0810962000
_diffrn_orient_matrix_UB_32 -0.0013123000
_diffrn_orient_matrix_UB_33 -0.0039935000
_diffrn_radiation_monochromator mirror
_diffrn_radiation_probe x-ray
_diffrn_radiation_type 'Mo K\a'
_diffrn_radiation_wavelength 0.71073
_diffrn_reflns_av_R_equivalents 0.0293
_diffrn_reflns_av_unetI/netI 0.0334
_diffrn_reflns_limit_h_max 7
_diffrn_reflns_limit_h_min -9
_diffrn_reflns_limit_k_max 22
_diffrn_reflns_limit_k_min -24
_diffrn_reflns_limit_l_max 23
_diffrn_reflns_limit_l_min -24
_diffrn_reflns_number 12766
_diffrn_reflns_theta_full 23.05
_diffrn_reflns_theta_max 23.05
_diffrn_reflns_theta_min 2.96
_diffrn_source 'SuperNova (Mo) X-ray Source'
_exptl_absorpt_coefficient_mu 4.451
_exptl_absorpt_correction_T_max 0.670
_exptl_absorpt_correction_T_min 0.561
_exptl_absorpt_correction_type multi-scan
_exptl_absorpt_process_details
;
CrysAlisPro, Agilent Technologies,
Version 1.171.37.31 (release 14-01-2014 CrysAlis171 .NET)
(compiled Jan 14 2014,18:38:05)
Empirical absorption correction using spherical harmonics,
 implemented in SCALE3 ABSPACK scaling algorithm.
;
_exptl_crystal_colour colourless
_exptl_crystal_density_diffrn 2.083
_exptl_crystal_density_method 'not measured'
_exptl_crystal_description needle
_exptl_crystal_F_000 2608
_exptl_crystal_size_max 0.23
_exptl_crystal_size_mid 0.11
_exptl_crystal_size_min 0.09
_refine_diff_density_max 0.347
_refine_diff_density_min -0.394
_refine_diff_density_rms 0.073
_refine_ls_extinction_method none
_refine_ls_goodness_of_fit_ref 0.671
_refine_ls_hydrogen_treatment mixed
_refine_ls_matrix_type full
_refine_ls_number_parameters 545
_refine_ls_number_reflns 6030
_refine_ls_number_restraints 0
_refine_ls_restrained_S_all 0.671
_refine_ls_R_factor_all 0.0258
_refine_ls_R_factor_gt 0.0214
_refine_ls_shift/su_max 0.064
_refine_ls_shift/su_mean 0.008
_refine_ls_structure_factor_coef Fsqd
_refine_ls_weighting_details 'calc w=1/[\s^2^(Fo^2^)+(0.0336P)^2^+30.6666P] where P=(Fo^2^+2Fc^2^)/3'
_refine_ls_weighting_scheme calc
_refine_ls_wR_factor_gt 0.0491
_refine_ls_wR_factor_ref 0.0534
_reflns_number_gt 4046
_reflns_number_total 6030
_reflns_threshold_expression >2sigma(I)
_cod_data_source_file c4ce02377c2.cif
_cod_data_source_block added_by_encifer
_cod_depositor_comments 'Adding full bibliography for 7219279--7219283.cif.'
_cod_database_code 7219283
_chemical_oxdiff_formula C36H40Ag2F12N4P2Se4
_reflns_odcompleteness_completeness 99.46
_reflns_odcompleteness_iscentric 1
_reflns_odcompleteness_theta 18.81

loop_
_space_group_symop_id
_space_group_symop_operation_xyz
1 'x, y, z'
2 '-x, y+1/2, -z+1/2'
3 '-x, -y, -z'
4 'x, -y-1/2, z-1/2'

loop_
_atom_site_label
_atom_site_type_symbol
_atom_site_fract_x
_atom_site_fract_y
_atom_site_fract_z
_atom_site_U_iso_or_equiv
_atom_site_adp_type
_atom_site_occupancy
_atom_site_symmetry_multiplicity
_atom_site_calc_flag
_atom_site_refinement_flags
Ag2 Ag 0.59879(4) 0.710358(15) 0.613658(15) 0.01546(11) Uani 1 1 d .
Ag1 Ag 0.05781(4) 0.824764(15) 0.616005(15) 0.01539(11) Uani 1 1 d .
Se4 Se 0.83238(5) 0.77299(2) 0.668064(19) 0.01197(13) Uani 1 1 d .
Se2 Se 0.32221(5) 0.75830(2) 0.651573(19) 0.01177(13) Uani 1 1 d .
Se3 Se 0.49292(5) 0.60291(2) 0.58791(2) 0.01494(13) Uani 1 1 d .
Se1 Se 0.14287(5) 0.93686(2) 0.63567(2) 0.01505(13) Uani 1 1 d .
P1 P 0.19201(14) 0.63416(6) 0.36641(5) 0.0171(3) Uani 1 1 d .
P2 P 0.65025(14) 0.62745(6) 0.83205(5) 0.0163(3) Uani 1 1 d .
F3 F 0.1132(3) 0.56958(12) 0.35895(12) 0.0307(7) Uani 1 1 d .
F9 F 0.4773(3) 0.65190(12) 0.83889(11) 0.0256(7) Uani 1 1 d .
F5 F 0.2694(3) 0.69843(11) 0.37333(11) 0.0244(7) Uani 1 1 d .
F10 F 0.5718(3) 0.56867(11) 0.80116(11) 0.0261(7) Uani 1 1 d .
F2 F 0.0236(3) 0.66152(12) 0.37525(11) 0.0254(7) Uani 1 1 d .
F8 F 0.7273(3) 0.68609(12) 0.86303(12) 0.0276(7) Uani 1 1 d .
F1 F 0.2327(3) 0.62443(12) 0.43697(11) 0.0314(7) Uani 1 1 d .
F7 F 0.6598(3) 0.59648(12) 0.89616(11) 0.0287(7) Uani 1 1 d .
F6 F 0.1506(3) 0.64428(11) 0.29560(10) 0.0190(6) Uani 1 1 d .
F12 F 0.6397(3) 0.65762(12) 0.76755(11) 0.0247(7) Uani 1 1 d .
F11 F 0.8235(3) 0.60342(12) 0.82557(12) 0.0301(7) Uani 1 1 d .
F4 F 0.3595(3) 0.60645(13) 0.35733(12) 0.0326(7) Uani 1 1 d .
C20 C 0.6279(5) 0.5781(2) 0.53067(18) 0.0100(11) Uani 1 1 d .
C17 C 0.2146(5) 0.68324(19) 0.6556(2) 0.0116(11) Uani 1 1 d .
N4 N 0.6524(4) 0.82333(17) 0.56481(15) 0.0138(9) Uani 1 1 d .
C2 C -0.0516(5) 0.97179(19) 0.5992(2) 0.0126(11) Uani 1 1 d .
C36 C 0.9265(5) 0.7397(2) 0.74435(19) 0.0154(11) Uani 1 1 d .
H36a H 0.8481 0.7381 0.7710 0.023 Uiso 1 1 calc R
H36b H 1.0134 0.7640 0.7615 0.023 Uiso 1 1 calc R
H36c H 0.9643 0.7005 0.7381 0.023 Uiso 1 1 calc R
C12 C 0.1033(5) 0.6635(2) 0.6080(2) 0.0142(11) Uani 1 1 d .
N1 N 0.0248(4) 0.86840(17) 0.51895(16) 0.0137(9) Uani 1 1 d .
N2 N 0.1113(4) 0.74430(17) 0.53770(16) 0.0142(9) Uani 1 1 d .
C23 C 0.8194(5) 0.5377(2) 0.4483(2) 0.0167(12) Uani 1 1 d .
H23 H 0.8862 0.5252 0.4215 0.020 Uiso 1 1 calc R
C4 C -0.2602(5) 1.0434(2) 0.6038(2) 0.0189(12) Uani 1 1 d .
H4 H -0.3098 1.0709 0.6255 0.023 Uiso 1 1 calc R
C31 C 0.5718(5) 0.9299(2) 0.6763(2) 0.0151(11) Uani 1 1 d .
H31 H 0.5058 0.9536 0.6499 0.018 Uiso 1 1 calc R
C16 C 0.2506(5) 0.6490(2) 0.7066(2) 0.0178(12) Uani 1 1 d .
H16 H 0.3254 0.6622 0.7378 0.021 Uiso 1 1 calc R
N3 N 0.5534(4) 0.71110(16) 0.50766(16) 0.0140(9) Uani 1 1 d .
C14 C 0.0646(6) 0.5753(2) 0.6654(2) 0.0212(12) Uani 1 1 d .
H14 H 0.0134 0.5394 0.6689 0.025 Uiso 1 1 calc R
C22 C 0.7867(5) 0.5012(2) 0.4943(2) 0.0181(12) Uani 1 1 d .
H22 H 0.8286 0.4632 0.4977 0.022 Uiso 1 1 calc R
C25 C 0.6555(5) 0.6145(2) 0.48300(19) 0.0121(11) Uani 1 1 d .
C24 C 0.7516(5) 0.5925(2) 0.4431(2) 0.0188(12) Uani 1 1 d .
H24 H 0.7707 0.6163 0.4113 0.023 Uiso 1 1 calc R
C6 C -0.2492(5) 0.9897(2) 0.5137(2) 0.0160(11) Uani 1 1 d .
H6 H -0.2905 0.9823 0.4740 0.019 Uiso 1 1 calc R
C15 C 0.1760(5) 0.5955(2) 0.7112(2) 0.0198(12) Uani 1 1 d .
H15 H 0.2010 0.5728 0.7456 0.024 Uiso 1 1 calc R
C7 C -0.1142(5) 0.95849(19) 0.53959(19) 0.0115(11) Uani 1 1 d .
C34 C 0.7678(5) 0.8600(2) 0.7547(2) 0.0165(11) Uani 1 1 d .
H34 H 0.8337 0.8366 0.7814 0.020 Uiso 1 1 calc R
C8 C -0.0511(5) 0.9148(2) 0.5010(2) 0.0144(11) Uani 1 1 d .
H8 H -0.0680 0.9218 0.4600 0.017 Uiso 1 1 calc R
C18 C 0.3974(5) 0.7723(2) 0.73613(19) 0.0177(11) Uani 1 1 d .
H18a H 0.4873 0.7474 0.7487 0.027 Uiso 1 1 calc R
H18b H 0.3142 0.7633 0.7594 0.027 Uiso 1 1 calc R
H18c H 0.4277 0.8129 0.7419 0.027 Uiso 1 1 calc R
C27 C 0.4898(5) 0.7677(2) 0.4845(2) 0.0164(11) Uani 1 1 d .
H27a H 0.3925 0.7760 0.5008 0.020 Uiso 1 1 calc R
H27b H 0.4642 0.7652 0.4413 0.020 Uiso 1 1 calc R
C9 C 0.0839(5) 0.8321(2) 0.4725(2) 0.0163(11) Uani 1 1 d .
H9a H 0.1977 0.8375 0.4752 0.020 Uiso 1 1 calc R
H9b H 0.0360 0.8460 0.4335 0.020 Uiso 1 1 calc R
C10 C 0.0489(6) 0.7674(2) 0.47778(19) 0.0159(11) Uani 1 1 d .
H10a H -0.0649 0.7613 0.4703 0.019 Uiso 1 1 calc R
H10b H 0.0962 0.7458 0.4477 0.019 Uiso 1 1 calc R
C35 C 0.7351(5) 0.8436(2) 0.6952(2) 0.0137(11) Uani 1 1 d .
C5 C -0.3220(5) 1.0309(2) 0.5454(2) 0.0163(11) Uani 1 1 d .
H5 H -0.4127 1.0503 0.5275 0.020 Uiso 1 1 calc R
C3 C -0.1255(5) 1.0152(2) 0.6298(2) 0.0159(11) Uani 1 1 d .
H3 H -0.0823 1.0251 0.6687 0.019 Uiso 1 1 calc R
C28 C 0.6055(5) 0.8178(2) 0.5003(2) 0.0167(11) Uani 1 1 d .
H28a H 0.6992 0.8111 0.4812 0.020 Uiso 1 1 calc R
H28b H 0.5571 0.8544 0.4848 0.020 Uiso 1 1 calc R
C13 C 0.0304(5) 0.6090(2) 0.6144(2) 0.0177(12) Uani 1 1 d .
H13 H -0.0436 0.5951 0.5833 0.021 Uiso 1 1 calc R
C30 C 0.6369(5) 0.8788(2) 0.65480(19) 0.0109(11) Uani 1 1 d .
C21 C 0.6917(5) 0.5212(2) 0.5351(2) 0.0150(11) Uani 1 1 d .
H21 H 0.6701 0.4964 0.5659 0.018 Uiso 1 1 calc R
C11 C 0.0574(5) 0.6948(2) 0.5510(2) 0.0188(12) Uani 1 1 d .
H11 H -0.0170 0.6768 0.5226 0.023 Uiso 1 1 calc R
C26 C 0.5901(5) 0.6737(2) 0.4696(2) 0.0149(11) Uani 1 1 d .
H26 H 0.5738 0.6850 0.4296 0.018 Uiso 1 1 calc R
C33 C 0.7031(6) 0.9110(2) 0.7744(2) 0.0220(12) Uani 1 1 d .
H33 H 0.7272 0.9220 0.8144 0.026 Uiso 1 1 calc R
C32 C 0.6032(6) 0.9459(2) 0.7358(2) 0.0204(12) Uani 1 1 d .
H32 H 0.5577 0.9797 0.7496 0.024 Uiso 1 1 calc R
C29 C 0.6002(5) 0.8674(2) 0.5906(2) 0.0142(11) Uani 1 1 d .
H29 H 0.5349 0.8940 0.5673 0.017 Uiso 1 1 calc R
C1 C 0.1513(6) 0.9648(2) 0.71710(19) 0.0232(12) Uani 1 1 d .
H1a H 0.0549 0.9543 0.7320 0.035 Uiso 1 1 calc R
H1b H 0.1636 1.0069 0.7180 0.035 Uiso 1 1 calc R
H1c H 0.2398 0.9469 0.7417 0.035 Uiso 1 1 calc R
C19 C 0.5529(7) 0.5458(2) 0.6512(2) 0.0315(14) Uani 1 1 d .
H19a H 0.6664 0.5440 0.6600 0.047 Uiso 1 1 calc R
H19b H 0.5125 0.5076 0.6384 0.047 Uiso 1 1 calc R
H19c H 0.5093 0.5574 0.6865 0.047 Uiso 1 1 calc R

loop_
_atom_site_aniso_label
_atom_site_aniso_U_11
_atom_site_aniso_U_22
_atom_site_aniso_U_33
_atom_site_aniso_U_23
_atom_site_aniso_U_13
_atom_site_aniso_U_12
Ag2 0.0194(2) 0.0130(2) 0.0142(2) -0.00203(16) 0.00311(17) -0.00287(16)
Ag1 0.0195(2) 0.0122(2) 0.0155(2) 0.00266(16) 0.00614(17) 0.00330(17)
Se4 0.0117(2) 0.0104(3) 0.0139(3) 0.0001(2) 0.0022(2) 0.0004(2)
Se2 0.0108(2) 0.0103(3) 0.0143(3) -0.0001(2) 0.0020(2) 0.0004(2)
Se3 0.0165(3) 0.0115(3) 0.0181(3) -0.0020(2) 0.0066(2) -0.0011(2)
Se1 0.0150(3) 0.0141(3) 0.0154(3) 0.0020(2) -0.0002(2) 0.0001(2)
P1 0.0205(7) 0.0154(7) 0.0149(7) -0.0011(6) 0.0013(6) -0.0015(6)
P2 0.0189(7) 0.0147(7) 0.0151(7) 0.0000(6) 0.0010(6) 0.0002(6)
F3 0.0471(18) 0.0190(17) 0.0249(16) 0.0013(13) 0.0010(14) -0.0124(14)
F9 0.0222(15) 0.0285(17) 0.0277(16) 0.0056(13) 0.0092(13) 0.0028(13)
F5 0.0258(15) 0.0181(16) 0.0286(16) -0.0037(13) 0.0018(13) -0.0106(13)
F10 0.0374(17) 0.0189(16) 0.0211(15) -0.0083(12) 0.0015(13) -0.0128(14)
F2 0.0190(14) 0.0353(18) 0.0228(15) -0.0100(13) 0.0064(13) -0.0010(13)
F8 0.0327(16) 0.0196(16) 0.0299(16) -0.0099(13) 0.0026(14) -0.0075(14)
F1 0.0449(18) 0.0316(18) 0.0137(14) 0.0032(13) -0.0094(14) -0.0058(15)
F7 0.0434(18) 0.0253(17) 0.0158(14) 0.0046(13) -0.0018(13) 0.0030(14)
F6 0.0284(15) 0.0154(15) 0.0128(13) -0.0001(11) 0.0008(12) 0.0001(13)
F12 0.0281(15) 0.0281(17) 0.0184(14) 0.0090(13) 0.0051(13) -0.0034(14)
F11 0.0204(15) 0.0292(18) 0.0397(18) -0.0066(14) 0.0002(13) 0.0068(13)
F4 0.0250(16) 0.0319(18) 0.0397(18) -0.0065(14) 0.0008(14) 0.0117(14)
C20 0.008(2) 0.012(3) 0.009(2) -0.005(2) -0.001(2) -0.005(2)
C17 0.011(2) 0.007(3) 0.018(3) -0.002(2) 0.004(2) 0.000(2)
N4 0.015(2) 0.015(2) 0.010(2) -0.0009(18) -0.0014(18) -0.0024(19)
C2 0.012(2) 0.008(3) 0.018(3) 0.006(2) 0.005(2) -0.002(2)
C36 0.015(2) 0.013(3) 0.019(3) 0.003(2) 0.002(2) 0.001(2)
C12 0.007(2) 0.016(3) 0.020(3) -0.003(2) 0.005(2) 0.002(2)
N1 0.012(2) 0.011(2) 0.018(2) 0.0008(19) 0.0011(18) 0.004(2)
N2 0.017(2) 0.011(2) 0.014(2) -0.0017(18) -0.0003(18) -0.0012(19)
C23 0.017(3) 0.019(3) 0.016(3) -0.006(2) 0.008(2) 0.003(2)
C4 0.022(3) 0.015(3) 0.023(3) -0.004(2) 0.011(3) 0.003(2)
C31 0.014(2) 0.013(3) 0.018(3) 0.004(2) 0.001(2) 0.003(2)
C16 0.017(3) 0.017(3) 0.020(3) 0.000(2) 0.005(2) -0.002(3)
N3 0.014(2) 0.011(2) 0.018(2) 0.0030(19) 0.0017(19) -0.0004(18)
C14 0.021(3) 0.011(3) 0.032(3) 0.002(3) 0.005(3) -0.004(2)
C22 0.013(3) 0.016(3) 0.023(3) -0.004(2) -0.005(2) 0.005(2)
C25 0.012(2) 0.014(3) 0.009(2) -0.006(2) -0.003(2) -0.003(2)
C24 0.025(3) 0.017(3) 0.015(3) -0.002(2) 0.004(2) -0.003(3)
C6 0.018(3) 0.013(3) 0.016(3) 0.003(2) 0.001(2) -0.005(2)
C15 0.018(3) 0.017(3) 0.026(3) 0.008(2) 0.006(3) 0.005(3)
C7 0.013(3) 0.006(3) 0.017(3) 0.000(2) 0.007(2) -0.004(2)
C34 0.019(3) 0.017(3) 0.013(3) 0.004(2) -0.002(2) 0.003(2)
C8 0.013(2) 0.017(3) 0.015(3) -0.001(2) 0.006(2) -0.005(3)
C18 0.017(3) 0.019(3) 0.017(3) 0.000(2) 0.001(2) 0.000(2)
C27 0.020(3) 0.011(3) 0.018(3) 0.003(2) 0.002(2) 0.007(2)
C9 0.019(3) 0.016(3) 0.015(3) 0.000(2) 0.007(2) 0.008(2)
C10 0.022(3) 0.013(3) 0.011(3) -0.002(2) -0.001(2) 0.006(2)
C35 0.011(2) 0.012(3) 0.021(3) 0.000(2) 0.009(2) -0.003(2)
C5 0.012(2) 0.013(3) 0.025(3) 0.003(2) 0.005(2) 0.004(2)
C3 0.019(3) 0.012(3) 0.017(3) -0.003(2) 0.002(2) -0.002(2)
C28 0.019(3) 0.013(3) 0.018(3) 0.003(2) 0.003(2) 0.002(2)
C13 0.018(3) 0.015(3) 0.020(3) -0.003(2) 0.000(2) -0.005(2)
C30 0.005(2) 0.011(3) 0.016(3) 0.003(2) -0.001(2) -0.003(2)
C21 0.016(3) 0.013(3) 0.016(3) -0.001(2) 0.002(2) -0.001(2)
C11 0.012(3) 0.023(3) 0.019(3) -0.007(2) -0.005(2) -0.001(3)
C26 0.014(2) 0.020(3) 0.010(3) 0.000(2) -0.001(2) -0.001(2)
C33 0.029(3) 0.020(3) 0.016(3) -0.005(2) -0.002(3) 0.002(3)
C32 0.025(3) 0.014(3) 0.023(3) -0.007(2) 0.007(3) 0.004(3)
C29 0.009(2) 0.017(3) 0.016(3) 0.003(2) 0.002(2) 0.001(2)
C1 0.029(3) 0.023(3) 0.015(3) 0.003(2) -0.006(2) -0.002(3)
C19 0.057(4) 0.021(3) 0.022(3) 0.009(2) 0.025(3) 0.008(3)

loop_
_atom_type_symbol
_atom_type_description
_atom_type_scat_dispersion_real
_atom_type_scat_dispersion_imag
_atom_type_scat_source
C C 0.0033 0.0016 'International Tables Vol C Tables 4.2.6.8 and 6.1.1.4'
H H 0.0000 0.0000 'International Tables Vol C Tables 4.2.6.8 and 6.1.1.4'
Ag Ag -0.8971 1.1015 'International Tables Vol C Tables 4.2.6.8 and 6.1.1.4'
F F 0.0171 0.0103 'International Tables Vol C Tables 4.2.6.8 and 6.1.1.4'
N N 0.0061 0.0033 'International Tables Vol C Tables 4.2.6.8 and 6.1.1.4'
P P 0.1023 0.0942 'International Tables Vol C Tables 4.2.6.8 and 6.1.1.4'
Se Se -0.0929 2.2259 'International Tables Vol C Tables 4.2.6.8 and 6.1.1.4'

loop_
_geom_angle_atom_site_label_1
_geom_angle_atom_site_label_2
_geom_angle_atom_site_label_3
_geom_angle
_geom_angle_site_symmetry_1
_geom_angle_site_symmetry_3
Se4 Ag2 Se2 105.138(17) . .
Se4 Ag2 Se3 145.35(2) . .
Se3 Ag2 Se2 98.486(17) . .
N3 Ag2 Se4 118.52(9) . .
N3 Ag2 Se2 106.10(9) . .
N3 Ag2 Se3 77.37(9) . .
Se4 Ag1 Se2 104.075(17) 1_455 .
Se4 Ag1 Se1 122.940(18) 1_455 .
Se1 Ag1 Se2 106.431(18) . .
N1 Ag1 Se4 126.10(9) . 1_455
N1 Ag1 Se2 118.98(9) . .
N1 Ag1 Se1 75.62(9) . .
N1 Ag1 N2 71.24(12) . .
N2 Ag1 Se4 101.26(9) . 1_455
N2 Ag1 Se2 66.51(8) . .
N2 Ag1 Se1 134.98(9) . .
Ag2 Se4 Ag1 125.63(2) . 1_655
C36 Se4 Ag2 113.46(14) . .
C36 Se4 Ag1 109.17(13) . 1_655
C35 Se4 Ag2 105.43(13) . .
C35 Se4 Ag1 98.16(12) . 1_655
C35 Se4 C36 100.49(19) . .
Ag1 Se2 Ag2 143.895(19) . .
C17 Se2 Ag2 95.55(12) . .
C17 Se2 Ag1 96.98(13) . .
C17 Se2 C18 100.86(19) . .
C18 Se2 Ag2 100.63(14) . .
C18 Se2 Ag1 109.98(14) . .
C20 Se3 Ag2 101.51(13) . .
C20 Se3 C19 100.3(2) . .
C19 Se3 Ag2 114.04(17) . .
C2 Se1 Ag1 97.12(13) . .
C2 Se1 C1 100.8(2) . .
C1 Se1 Ag1 116.31(15) . .
F5 P1 F3 179.53(18) . .
F5 P1 F2 89.97(15) . .
F5 P1 F1 89.97(15) . .
F5 P1 F6 89.83(14) . .
F2 P1 F3 89.82(15) . .
F1 P1 F3 90.46(15) . .
F1 P1 F2 90.14(15) . .
F6 P1 F3 89.74(14) . .
F6 P1 F2 89.60(14) . .
F6 P1 F1 179.67(18) . .
F4 P1 F3 89.80(16) . .
F4 P1 F5 90.41(15) . .
F4 P1 F2 179.58(18) . .
F4 P1 F1 90.03(16) . .
F4 P1 F6 90.23(14) . .
F9 P2 F10 89.78(15) . .
F9 P2 F8 89.83(15) . .
F9 P2 F11 179.55(19) . .
F8 P2 F10 179.58(17) . .
F7 P2 F9 89.73(15) . .
F7 P2 F10 89.67(15) . .
F7 P2 F8 90.18(15) . .
F7 P2 F11 90.16(15) . .
F12 P2 F9 90.26(14) . .
F12 P2 F10 89.57(14) . .
F12 P2 F8 90.58(15) . .
F12 P2 F7 179.24(17) . .
F12 P2 F11 89.85(15) . .
F11 P2 F10 90.65(15) . .
F11 P2 F8 89.74(15) . .
C25 C20 Se3 121.5(3) . .
C21 C20 Se3 118.9(3) . .
C21 C20 C25 119.5(4) . .
C12 C17 Se2 121.1(3) . .
C16 C17 Se2 118.6(3) . .
C16 C17 C12 120.3(4) . .
C29 N4 C28 117.5(4) . .
C7 C2 Se1 120.8(3) . .
C7 C2 C3 119.0(4) . .
C3 C2 Se1 120.0(3) . .
C17 C12 C11 125.6(4) . .
C13 C12 C17 117.7(4) . .
C13 C12 C11 116.6(4) . .
C8 N1 Ag1 128.7(3) . .
C8 N1 C9 116.4(4) . .
C9 N1 Ag1 114.4(3) . .
C10 N2 Ag1 107.2(3) . .
C11 N2 Ag1 110.7(3) . .
C11 N2 C10 115.8(4) . .
C24 C23 C22 118.7(4) . .
C3 C4 C5 119.9(4) . .
C32 C31 C30 121.5(4) . .
C17 C16 C15 120.2(4) . .
C27 N3 Ag2 111.6(3) . .
C26 N3 Ag2 130.9(3) . .
C26 N3 C27 117.1(4) . .
C15 C14 C13 119.0(4) . .
C23 C22 C21 120.0(4) . .
C20 C25 C26 126.6(4) . .
C24 C25 C20 117.6(4) . .
C24 C25 C26 115.8(4) . .
C23 C24 C25 123.3(4) . .
C5 C6 C7 121.8(4) . .
C14 C15 C16 120.7(5) . .
C2 C7 C6 117.9(4) . .
C2 C7 C8 126.1(4) . .
C6 C7 C8 116.0(4) . .
C35 C34 C33 120.2(4) . .
N1 C8 C7 125.5(4) . .
N3 C27 C28 112.2(4) . .
N1 C9 C10 113.4(4) . .
N2 C10 C9 111.6(4) . .
C34 C35 Se4 119.4(3) . .
C34 C35 C30 120.0(4) . .
C30 C35 Se4 120.6(3) . .
C6 C5 C4 119.8(4) . .
C4 C3 C2 121.5(4) . .
N4 C28 C27 112.2(4) . .
C14 C13 C12 122.0(4) . .
C31 C30 C29 116.8(4) . .
C35 C30 C31 118.4(4) . .
C35 C30 C29 124.8(4) . .
C20 C21 C22 120.8(4) . .
N2 C11 C12 125.1(4) . .
N3 C26 C25 126.1(4) . .
C32 C33 C34 121.0(4) . .
C33 C32 C31 118.8(4) . .
N4 C29 C30 123.7(4) . .

loop_
_geom_bond_atom_site_label_1
_geom_bond_atom_site_label_2
_geom_bond_distance
_geom_bond_site_symmetry_2
Ag2 Se4 2.6055(6) .
Ag2 Se2 2.8316(5) .
Ag2 Se3 2.6312(6) .
Ag2 N3 2.368(4) .
Ag1 Se4 2.6585(5) 1_455
Ag1 Se2 2.7332(6) .
Ag1 Se1 2.6599(6) .
Ag1 N1 2.382(4) .
Ag1 N2 2.621(4) .
Se4 Ag1 2.6585(5) 1_655
Se4 C36 1.946(4) .
Se4 C35 1.939(4) .
Se2 C17 1.939(4) .
Se2 C18 1.951(4) .
Se3 C20 1.928(4) .
Se3 C19 1.942(5) .
Se1 C2 1.913(4) .
Se1 C1 1.934(4) .
P1 F3 1.608(3) .
P1 F5 1.596(3) .
P1 F2 1.600(3) .
P1 F1 1.596(3) .
P1 F6 1.603(3) .
P1 F4 1.597(3) .
P2 F9 1.601(3) .
P2 F10 1.604(3) .
P2 F8 1.598(3) .
P2 F7 1.599(3) .
P2 F12 1.599(3) .
P2 F11 1.598(3) .
C20 C25 1.401(6) .
C20 C21 1.397(6) .
C17 C12 1.403(6) .
C17 C16 1.384(6) .
N4 C28 1.459(6) .
N4 C29 1.267(6) .
C2 C7 1.408(6) .
C2 C3 1.400(6) .
C12 C13 1.397(6) .
C12 C11 1.474(7) .
N1 C8 1.270(6) .
N1 C9 1.473(6) .
N2 C10 1.477(6) .
N2 C11 1.262(6) .
C23 C22 1.385(6) .
C23 C24 1.366(7) .
C4 C5 1.376(6) .
C4 C3 1.371(7) .
C31 C30 1.398(6) .
C31 C32 1.379(6) .
C16 C15 1.379(7) .
N3 C27 1.459(6) .
N3 C26 1.276(6) .
C14 C15 1.379(7) .
C14 C13 1.378(6) .
C22 C21 1.385(6) .
C25 C24 1.391(6) .
C25 C26 1.467(7) .
C6 C7 1.405(6) .
C6 C5 1.376(6) .
C7 C8 1.467(6) .
C34 C35 1.383(6) .
C34 C33 1.380(7) .
C27 C28 1.511(6) .
C9 C10 1.503(6) .
C35 C30 1.397(6) .
C30 C29 1.461(6) .
C33 C32 1.378(7) .
